data_7112493
loop_
_publ_author_name
'Yan Li'
'Hongping Zhu'
'Diego M. Andrada'
'Gernot Frenking'
'Herbert W. Roesky'

_publ_section_title
;
 Aminosilanetrithiol RSi(SH)3: an experimental and quantum-chemical study
;
_journal_name_full Chem.Commun.
_journal_page_first 4628
_journal_paper_doi 10.1039/C4CC00912f
_journal_volume 50
_journal_year 2014
_chemical_formula_sum 'C15 H29 N S3 Si2'
_chemical_formula_weight 375.75
_chemical_name_systematic
; 
 ? 
;
_space_group_IT_number 36
_symmetry_cell_setting orthorhombic
_symmetry_space_group_name_Hall 'C 2c -2'
_symmetry_space_group_name_H-M 'C m c 21'
_atom_sites_solution_hydrogens geom
_atom_sites_solution_primary direct
_atom_sites_solution_secondary difmap
_audit_creation_method SHELXL-97
_cell_angle_alpha 90.00
_cell_angle_beta 90.00
_cell_angle_gamma 90.00
_cell_formula_units_Z 4
_cell_length_a 12.1294(9)
_cell_length_b 12.0775(7)
_cell_length_c 14.2602(8)
_cell_measurement_reflns_used 2439
_cell_measurement_temperature 173(2)
_cell_measurement_theta_max 29.3137
_cell_measurement_theta_min 2.7701
_cell_volume 2089.0(2)
_computing_cell_refinement CrysAlisPro
_computing_data_collection CrysAlisPro
_computing_data_reduction CrysAlisPro
_computing_molecular_graphics 'Bruker SHELXTL'
_computing_publication_material 'Bruker SHELXTL'
_computing_structure_refinement 'SHELXL-97 (Sheldrick, 1997)'
_computing_structure_solution 'SHELXS-97 (Sheldrick, 1990)'
_diffrn_ambient_temperature 173(2)
_diffrn_detector_area_resol_mean 16.1903
_diffrn_measured_fraction_theta_full 0.999
_diffrn_measured_fraction_theta_max 0.999
_diffrn_measurement_device_type 'Xcalibur, Sapphire3, Gemini ultra'
_diffrn_measurement_method 'phi and omega scans'
_diffrn_radiation_monochromator graphite
_diffrn_radiation_source 'Enhanced (Mo) X-ray Source'
_diffrn_radiation_type MoK\a
_diffrn_radiation_wavelength 0.71073
_diffrn_reflns_av_R_equivalents 0.0411
_diffrn_reflns_av_sigmaI/netI 0.0392
_diffrn_reflns_limit_h_max 14
_diffrn_reflns_limit_h_min -14
_diffrn_reflns_limit_k_max 13
_diffrn_reflns_limit_k_min -14
_diffrn_reflns_limit_l_max 17
_diffrn_reflns_limit_l_min -17
_diffrn_reflns_number 7290
_diffrn_reflns_theta_full 26.00
_diffrn_reflns_theta_max 26.00
_diffrn_reflns_theta_min 2.78
_exptl_absorpt_coefficient_mu 0.465
_exptl_absorpt_correction_T_max 0.9210
_exptl_absorpt_correction_T_min 0.8732
_exptl_absorpt_correction_type multi-scan
_exptl_absorpt_process_details empirical
_exptl_crystal_colour colorless
_exptl_crystal_density_diffrn 1.195
_exptl_crystal_density_meas ?
_exptl_crystal_density_method 'not measured'
_exptl_crystal_description rectangular
_exptl_crystal_F_000 808
_exptl_crystal_size_max 0.30
_exptl_crystal_size_mid 0.18
_exptl_crystal_size_min 0.18
_refine_diff_density_max 0.290
_refine_diff_density_min -0.250
_refine_diff_density_rms 0.040
_refine_ls_abs_structure_details 'Flack H D (1983), Acta Cryst. A39, 876-881'
_refine_ls_abs_structure_Flack 0.2(3)
_refine_ls_extinction_method none
_refine_ls_goodness_of_fit_ref 1.004
_refine_ls_hydrogen_treatment mixed
_refine_ls_matrix_type full
_refine_ls_number_parameters 162
_refine_ls_number_reflns 2077
_refine_ls_number_restraints 192
_refine_ls_restrained_S_all 1.198
_refine_ls_R_factor_all 0.0607
_refine_ls_R_factor_gt 0.0442
_refine_ls_shift/su_max 0.001
_refine_ls_shift/su_mean 0.000
_refine_ls_structure_factor_coef Fsqd
_refine_ls_weighting_details 'calc w=1/[\s^2^(Fo^2^)+(0.0434P)^2^+1.5806P] where P=(Fo^2^+2Fc^2^)/3'
_refine_ls_weighting_scheme calc
_refine_ls_wR_factor_gt 0.0963
_refine_ls_wR_factor_ref 0.1057
_reflns_number_gt 1650
_reflns_number_total 2077
_reflns_threshold_expression >2sigma(I)
_cod_data_source_file c4cc00912f2.cif
_cod_data_source_block compound_5
_cod_depositor_comments
;
The following automatic conversions were performed:

'_exptl_crystal_density_meas' value 'not measured' was changed to '?'
- the value is perceived as not measured.

Automatic conversion script
Id: cif_fix_values 3008 2015-01-20 13:52:24Z robertas 
;
_cod_original_sg_symbol_H-M Cmc2(1)
_cod_database_code 7112493

loop_
_symmetry_equiv_pos_as_xyz
'x, y, z'
'-x, -y, z+1/2'
'x, -y, z+1/2'
'-x, y, z'
'x+1/2, y+1/2, z'
'-x+1/2, -y+1/2, z+1/2'
'x+1/2, -y+1/2, z+1/2'
'-x+1/2, y+1/2, z'

loop_
_atom_site_label
_atom_site_type_symbol
_atom_site_fract_x
_atom_site_fract_y
_atom_site_fract_z
_atom_site_U_iso_or_equiv
_atom_site_adp_type
_atom_site_occupancy
_atom_site_symmetry_multiplicity
_atom_site_calc_flag
_atom_site_refinement_flags
_atom_site_disorder_assembly
_atom_site_disorder_group
N1 N 1.0000 0.3480(2) 0.9646(7) 0.0323(7) Uani 1 2 d SD . .
C1 C 1.0000 0.2273(3) 0.9634(9) 0.0265(7) Uani 1 2 d S A .
C2 C 1.0000 0.1708(7) 1.0477(6) 0.031(2) Uani 1 2 d S . .
C3 C 1.0000 0.0574(10) 1.0475(7) 0.045(2) Uani 1 2 d S A .
H3A H 1.0000 0.0186 1.1055 0.054 Uiso 1 2 calc SR . .
C4 C 1.0000 -0.0021(3) 0.9637(10) 0.0443(11) Uani 1 2 d S . .
H4A H 1.0000 -0.0808 0.9646 0.053 Uiso 1 2 calc SR A .
C5 C 1.0000 0.0531(7) 0.8811(7) 0.036(2) Uani 1 2 d S A .
H5A H 1.0000 0.0120 0.8243 0.043 Uiso 1 2 calc SR . .
C6 C 1.0000 0.1696(8) 0.8767(6) 0.0287(19) Uani 1 2 d S . .
C7 C 1.0000 0.2283(9) 1.1459(7) 0.038(2) Uani 1 2 d S . .
H7A H 1.0000 0.3102 1.1357 0.045 Uiso 1 2 calc SR . .
C8 C 1.1031(7) 0.1986(7) 1.2017(5) 0.058(2) Uani 1 1 d . . .
H8A H 1.1008 0.2354 1.2629 0.087 Uiso 1 1 calc R A .
H8B H 1.1687 0.2230 1.1672 0.087 Uiso 1 1 calc R . .
H8C H 1.1062 0.1182 1.2107 0.087 Uiso 1 1 calc R . .
C9 C 1.0000 0.2263(9) 0.7859(7) 0.040(2) Uani 1 2 d S . .
H9A H 1.0000 0.3078 0.7983 0.048 Uiso 1 2 calc SR . .
C10 C 0.8978(8) 0.1994(7) 0.7284(5) 0.057(2) Uani 1 1 d . . .
H10A H 0.9002 0.2404 0.6691 0.085 Uiso 1 1 calc R A .
H10B H 0.8318 0.2207 0.7636 0.085 Uiso 1 1 calc R . .
H10C H 0.8957 0.1198 0.7154 0.085 Uiso 1 1 calc R . .
Si2 Si 0.8671(6) 0.4118(6) 0.9690(7) 0.0506(14) Uani 0.50 1 d PDU A 2
C11 C 0.8841(13) 0.5361(10) 1.0552(8) 0.063(2) Uani 0.50 1 d PDU A 2
H11A H 0.9170 0.5100 1.1139 0.094 Uiso 0.50 1 calc PR A 2
H11B H 0.8117 0.5687 1.0682 0.094 Uiso 0.50 1 calc PR A 2
H11C H 0.9321 0.5921 1.0268 0.094 Uiso 0.50 1 calc PR A 2
C12 C 0.8320(15) 0.4869(12) 0.8585(10) 0.064(2) Uani 0.50 1 d PDU A 2
H12A H 0.8289 0.4341 0.8063 0.097 Uiso 0.50 1 calc PR A 2
H12B H 0.8885 0.5428 0.8456 0.097 Uiso 0.50 1 calc PR A 2
H12C H 0.7601 0.5230 0.8655 0.097 Uiso 0.50 1 calc PR A 2
C13 C 0.7548(12) 0.3151(10) 0.9887(12) 0.060(2) Uani 0.50 1 d PDU A 2
H13A H 0.7688 0.2467 0.9537 0.090 Uiso 0.50 1 calc PR A 2
H13B H 0.6855 0.3482 0.9673 0.090 Uiso 0.50 1 calc PR A 2
H13C H 0.7496 0.2982 1.0558 0.090 Uiso 0.50 1 calc PR A 2
Si1 Si 0.8771(6) 0.4141(6) 0.9618(5) 0.0444(12) Uani 0.50 1 d PDU A 1
S1 S 0.8473(5) 0.5074(5) 1.0844(3) 0.0788(12) Uani 0.50 1 d PDU A 1
H1 H 0.740(3) 0.532(7) 1.077(5) 0.05(2) Uiso 0.50 1 d PD B 1
S2 S 0.8637(5) 0.5237(4) 0.8479(3) 0.0830(14) Uani 0.50 1 d PDU A 1
H2 H 0.851(7) 0.444(4) 0.786(4) 0.04(2) Uiso 0.50 1 d PD C 1
S3 S 0.7546(3) 0.2912(3) 0.9600(5) 0.0609(8) Uani 0.50 1 d PDU A 1
H3 H 0.769(6) 0.225(6) 1.034(4) 0.05(2) Uiso 0.50 1 d PD D 1

loop_
_atom_site_aniso_label
_atom_site_aniso_U_11
_atom_site_aniso_U_22
_atom_site_aniso_U_33
_atom_site_aniso_U_23
_atom_site_aniso_U_13
_atom_site_aniso_U_12
N1 0.0514(18) 0.0191(13) 0.0265(14) 0.006(4) 0.000 0.000
C1 0.0234(15) 0.0248(16) 0.0313(18) 0.008(5) 0.000 0.000
C2 0.038(5) 0.021(4) 0.033(4) -0.004(3) 0.000 0.000
C3 0.038(6) 0.051(6) 0.047(5) 0.016(5) 0.000 0.000
C4 0.036(2) 0.0227(17) 0.074(3) 0.008(7) 0.000 0.000
C5 0.032(5) 0.012(4) 0.064(6) -0.011(4) 0.000 0.000
C6 0.013(4) 0.034(4) 0.039(4) -0.015(4) 0.000 0.000
C7 0.043(6) 0.037(5) 0.033(5) 0.004(4) 0.000 0.000
C8 0.043(5) 0.084(6) 0.047(4) 0.003(4) -0.018(4) 0.006(4)
C9 0.056(7) 0.037(5) 0.028(5) -0.012(4) 0.000 0.000
C10 0.063(6) 0.067(5) 0.040(4) -0.005(4) 0.000(4) 0.023(4)
Si2 0.076(2) 0.032(2) 0.043(3) 0.010(2) 0.011(2) 0.0213(17)
C11 0.084(4) 0.053(4) 0.050(4) 0.000(3) 0.020(4) 0.035(3)
C12 0.084(4) 0.055(4) 0.055(3) 0.011(3) 0.007(4) 0.017(4)
C13 0.073(4) 0.054(4) 0.052(4) 0.005(3) 0.013(4) 0.029(3)
Si1 0.077(2) 0.036(2) 0.020(2) -0.0044(17) -0.005(2) 0.0281(17)
S1 0.108(3) 0.070(2) 0.0579(17) -0.0215(18) 0.011(2) 0.026(2)
S2 0.116(3) 0.074(3) 0.0589(18) 0.035(2) 0.004(2) 0.047(2)
S3 0.0492(10) 0.0574(14) 0.076(3) -0.003(2) 0.001(2) 0.0173(10)

loop_
_atom_type_symbol
_atom_type_description
_atom_type_scat_dispersion_real
_atom_type_scat_dispersion_imag
_atom_type_scat_source
C C 0.0033 0.0016 'International Tables Vol C Tables 4.2.6.8 and 6.1.1.4'
H H 0.0000 0.0000 'International Tables Vol C Tables 4.2.6.8 and 6.1.1.4'
N N 0.0061 0.0033 'International Tables Vol C Tables 4.2.6.8 and 6.1.1.4'
Si Si 0.0817 0.0704 'International Tables Vol C Tables 4.2.6.8 and 6.1.1.4'
S S 0.1246 0.1234 'International Tables Vol C Tables 4.2.6.8 and 6.1.1.4'

loop_
_geom_angle_atom_site_label_1
_geom_angle_atom_site_label_2
_geom_angle_atom_site_label_3
_geom_angle
_geom_angle_site_symmetry_1
_geom_angle_site_symmetry_3
C1 N1 Si1 118.2(3) . 4_755
C1 N1 Si1 118.2(3) . .
Si1 N1 Si1 123.6(6) 4_755 .
C1 N1 Si2 115.6(3) . 4_755
Si1 N1 Si2 4.2(6) 4_755 4_755
Si1 N1 Si2 126.29(16) . 4_755
C1 N1 Si2 115.6(3) . .
Si1 N1 Si2 126.29(16) 4_755 .
Si1 N1 Si2 4.2(6) . .
Si2 N1 Si2 128.7(5) 4_755 .
C2 C1 C6 121.0(3) . .
C2 C1 N1 118.9(9) . .
C6 C1 N1 120.1(8) . .
C3 C2 C1 119.5(8) . .
C3 C2 C7 116.5(8) . .
C1 C2 C7 124.0(7) . .
C2 C3 C4 121.2(8) . .
C2 C3 H3A 119.4 . .
C4 C3 H3A 119.4 . .
C5 C4 C3 119.4(4) . .
C5 C4 H4A 120.3 . .
C3 C4 H4A 120.3 . .
C4 C5 C6 122.1(8) . .
C4 C5 H5A 119.0 . .
C6 C5 H5A 119.0 . .
C5 C6 C1 116.8(9) . .
C5 C6 C9 120.4(8) . .
C1 C6 C9 122.7(8) . .
C8 C7 C8 110.2(10) . 4_755
C8 C7 C2 111.2(6) . .
C8 C7 C2 111.2(6) 4_755 .
C8 C7 H7A 108.0 . .
C8 C7 H7A 108.0 4_755 .
C2 C7 H7A 108.0 . .
C7 C8 H8A 109.5 . .
C7 C8 H8B 109.5 . .
H8A C8 H8B 109.5 . .
C7 C8 H8C 109.5 . .
H8A C8 H8C 109.5 . .
H8B C8 H8C 109.5 . .
C6 C9 C10 112.1(6) . .
C6 C9 C10 112.1(6) . 4_755
C10 C9 C10 109.1(9) . 4_755
C6 C9 H9A 107.8 . .
C10 C9 H9A 107.8 . .
C10 C9 H9A 107.8 4_755 .
C9 C10 H10A 109.5 . .
C9 C10 H10B 109.5 . .
H10A C10 H10B 109.5 . .
C9 C10 H10C 109.5 . .
H10A C10 H10C 109.5 . .
H10B C10 H10C 109.5 . .
N1 Si2 C13 113.9(7) . .
N1 Si2 C12 112.7(8) . .
C13 Si2 C12 105.8(9) . .
N1 Si2 C11 105.0(6) . .
C13 Si2 C11 118.4(7) . .
C12 Si2 C11 100.5(8) . .
Si2 C11 H11A 109.5 . .
Si2 C11 H11B 109.5 . .
H11A C11 H11B 109.5 . .
Si2 C11 H11C 109.5 . .
H11A C11 H11C 109.5 . .
H11B C11 H11C 109.5 . .
Si2 C12 H12A 109.5 . .
Si2 C12 H12B 109.5 . .
H12A C12 H12B 109.5 . .
Si2 C12 H12C 109.5 . .
H12A C12 H12C 109.5 . .
H12B C12 H12C 109.5 . .
Si2 C12 H2 119(4) . .
H12A C12 H2 19.3 . .
H12B C12 H2 90.2 . .
H12C C12 H2 117.2 . .
Si2 C13 H13A 109.5 . .
Si2 C13 H13B 109.5 . .
H13A C13 H13B 109.5 . .
Si2 C13 H13C 109.5 . .
H13A C13 H13C 109.5 . .
H13B C13 H13C 109.5 . .
Si2 C13 H3 122(4) . .
H13A C13 H3 60.9 . .
H13B C13 H3 128.5 . .
H13C C13 H3 48.7 . .
N1 Si1 S3 106.8(4) . .
N1 Si1 S2 112.5(5) . .
S3 Si1 S2 112.4(4) . .
N1 Si1 S1 112.6(5) . .
S3 Si1 S1 105.5(4) . .
S2 Si1 S1 106.9(4) . .
Si1 S1 H1 103(3) . .
Si1 S2 H2 94(3) . .
Si1 S3 H3 109(3) . .

loop_
_geom_bond_atom_site_label_1
_geom_bond_atom_site_label_2
_geom_bond_distance
_geom_bond_site_symmetry_2
N1 C1 1.457(4) .
N1 Si1 1.692(7) 4_755
N1 Si1 1.692(7) .
N1 Si2 1.788(8) 4_755
N1 Si2 1.788(8) .
C1 C2 1.384(15) .
C1 C6 1.419(14) .
C2 C3 1.369(15) .
C2 C7 1.563(13) .
C3 C4 1.396(16) .
C3 H3A 0.9500 .
C4 C5 1.354(15) .
C4 H4A 0.9500 .
C5 C6 1.409(13) .
C5 H5A 0.9500 .
C6 C9 1.464(14) .
C7 C8 1.525(10) .
C7 C8 1.525(10) 4_755
C7 H7A 1.0000 .
C8 H8A 0.9800 .
C8 H8B 0.9800 .
C8 H8C 0.9800 .
C9 C10 1.521(11) .
C9 C10 1.521(11) 4_755
C9 H9A 1.0000 .
C10 H10A 0.9800 .
C10 H10B 0.9800 .
C10 H10C 0.9800 .
Si2 C13 1.816(10) .
Si2 C12 1.867(10) .
Si2 C11 1.952(10) .
C11 H11A 0.9800 .
C11 H11B 0.9800 .
C11 H11C 0.9800 .
C12 H12A 0.9800 .
C12 H12B 0.9800 .
C12 H12C 0.9800 .
C12 H2 1.18(5) .
C13 H13A 0.9800 .
C13 H13B 0.9800 .
C13 H13C 0.9800 .
C13 H3 1.28(5) .
Si1 S3 2.101(7) .
Si1 S2 2.101(8) .
Si1 S1 2.110(7) .
S1 H1 1.34(3) .
S2 H2 1.31(3) .
S3 H3 1.34(3) .
